data_7211535
loop_
_publ_author_name
'Sun, Li-Xin'
'Qi, Yan'
'Wang, You-Ming'
'Che, Yun-Xia'
'Zheng, Ji-Min'

_publ_section_title
;
 A variety of novel complexes constructed from
 biphenyl-3,3&#x2032;,4,4&#x2032;-tetracarboxylate and flexible
 bis(imidazole) ligands
;
_journal_issue 5
_journal_name_full CrystEngComm
_journal_page_first 1540
_journal_paper_doi 10.1039/b909590j
_journal_volume 12
_journal_year 2010
_chemical_formula_sum 'C18 H19 Cd N4 O6'
_chemical_formula_weight 499.77
_chemical_name_systematic
;
?
;
_space_group_IT_number 2
_symmetry_cell_setting triclinic
_symmetry_space_group_name_Hall '-P 1'
_symmetry_space_group_name_H-M 'P -1'
_atom_sites_solution_hydrogens geom
_atom_sites_solution_primary direct
_atom_sites_solution_secondary difmap
_audit_creation_method SHELXL-97
_cell_angle_alpha 65.46(3)
_cell_angle_beta 68.83(3)
_cell_angle_gamma 79.80(3)
_cell_formula_units_Z 2
_cell_length_a 8.6752(17)
_cell_length_b 11.569(2)
_cell_length_c 11.626(2)
_cell_measurement_reflns_used 8469
_cell_measurement_temperature 298(2)
_cell_measurement_theta_max 27.53
_cell_measurement_theta_min 3.13
_cell_volume 989.3(4)
_computing_cell_refinement 'RAXIS-RAPID Auto(Rigaku, 2004)'
_computing_data_collection 'RAXIS-RAPID Auto(Rigaku, 2004)'
_computing_data_reduction 'CrystalStructure(Rigaku/MSC, 2004)'
_computing_molecular_graphics 'SHELXL-97 (Sheldrick, 2001)'
_computing_publication_material 'SHELXL-97 (Sheldrick, 1997)'
_computing_structure_refinement 'SHELXL-97 (Sheldrick, 1997)'
_computing_structure_solution 'SHELXS-97 (Sheldrick, 1997)'
_diffrn_ambient_temperature 298(2)
_diffrn_measured_fraction_theta_full 0.992
_diffrn_measured_fraction_theta_max 0.992
_diffrn_measurement_device_type 'rigaku r-axis rapid IP area detector'
_diffrn_measurement_method '\w scans'
_diffrn_radiation_monochromator graphite
_diffrn_radiation_probe x-ray
_diffrn_radiation_type MoK\a
_diffrn_radiation_wavelength 0.71073
_diffrn_reflns_av_R_equivalents 0.0356
_diffrn_reflns_av_sigmaI/netI 0.0461
_diffrn_reflns_limit_h_max 11
_diffrn_reflns_limit_h_min -11
_diffrn_reflns_limit_k_max 15
_diffrn_reflns_limit_k_min -12
_diffrn_reflns_limit_l_max 15
_diffrn_reflns_limit_l_min -15
_diffrn_reflns_number 9832
_diffrn_reflns_theta_full 27.48
_diffrn_reflns_theta_max 27.48
_diffrn_reflns_theta_min 3.13
_diffrn_source 'rotating anode'
_exptl_absorpt_coefficient_mu 1.147
_exptl_absorpt_correction_T_max 0.8031
_exptl_absorpt_correction_T_min 0.8031
_exptl_absorpt_correction_type multi-scan
_exptl_crystal_density_diffrn 1.678
_exptl_crystal_density_method 'not measured'
_exptl_crystal_description block
_exptl_crystal_F_000 502
_exptl_crystal_size_max 0.20
_exptl_crystal_size_mid 0.20
_exptl_crystal_size_min 0.20
_refine_diff_density_max 1.174
_refine_diff_density_min -0.862
_refine_diff_density_rms 0.154
_refine_ls_extinction_method none
_refine_ls_goodness_of_fit_ref 1.125
_refine_ls_hydrogen_treatment refU
_refine_ls_matrix_type full
_refine_ls_number_parameters 270
_refine_ls_number_reflns 4499
_refine_ls_number_restraints 3
_refine_ls_restrained_S_all 1.125
_refine_ls_R_factor_all 0.0414
_refine_ls_R_factor_gt 0.0340
_refine_ls_shift/su_max 0.003
_refine_ls_shift/su_mean 0.000
_refine_ls_structure_factor_coef Fsqd
_refine_ls_weighting_details 'calc w=1/[\s^2^(Fo^2^)+(0.0522P)^2^+0.3309P] where P=(Fo^2^+2Fc^2^)/3'
_refine_ls_weighting_scheme calc
_refine_ls_wR_factor_gt 0.0893
_refine_ls_wR_factor_ref 0.1027
_reflns_number_gt 3979
_reflns_number_total 4499
_reflns_threshold_expression >2sigma(I)
_cod_data_source_file b909590j.txt
_cod_data_source_block shelxl6
_cod_depositor_comments
;
The following automatic conversions were performed:

'_symmetry_cell_setting' value 'Triclinic' changed to 'triclinic'
according to /home/saulius/struct/CIF-dictionaries/cif_core.dic
dictionary named 'cif_core.dic' version 2.4.2 from
2011-04-26.

'_refine_ls_hydrogen_treatment' value 'refu' changed to
'refU' according to
/home/saulius/struct/CIF-dictionaries/cif_core.dic dictionary named
'cif_core.dic' version 2.4.2 from 2011-04-26.

Automatic conversion script
Id: cif_fix_values 1891 2012-01-12 08:04:46Z andrius 
;
_cod_original_cell_volume 989.3(3)
_cod_original_sg_symbol_H-M P-1
_cod_database_code 7211535

loop_
_symmetry_equiv_pos_as_xyz
'x, y, z'
'-x, -y, -z'

loop_
_atom_site_label
_atom_site_type_symbol
_atom_site_fract_x
_atom_site_fract_y
_atom_site_fract_z
_atom_site_U_iso_or_equiv
_atom_site_adp_type
_atom_site_occupancy
_atom_site_symmetry_multiplicity
_atom_site_calc_flag
_atom_site_refinement_flags
C2 C 0.8181(3) 0.6586(3) 0.6965(3) 0.0308(6) Uani 1 1 d .
C5 C 0.5658(3) 0.5336(3) 0.9359(3) 0.0303(6) Uani 1 1 d .
C1 C 0.9627(4) 0.7222(3) 0.5737(3) 0.0355(7) Uani 1 1 d .
C8 C 0.7143(4) 0.8693(3) 0.7258(4) 0.0417(8) Uani 1 1 d .
C4 C 0.5846(4) 0.6635(3) 0.8867(3) 0.0363(7) Uani 1 1 d .
H4 H 0.5126 0.7099 0.9345 0.044 Uiso 1 1 calc R
C3 C 0.7072(3) 0.7276(3) 0.7686(3) 0.0309(6) Uani 1 1 d .
C7 C 0.7985(4) 0.5299(3) 0.7429(3) 0.0390(7) Uani 1 1 d .
H7 H 0.8692 0.4841 0.6939 0.047 Uiso 1 1 calc R
O5 O 0.8857(4) 0.6375(3) 0.1428(3) 0.0706(9) Uani 1 1 d .
C6 C 0.6760(4) 0.4658(3) 0.8612(3) 0.0381(7) Uani 1 1 d .
H6 H 0.6672 0.3785 0.8906 0.046 Uiso 1 1 calc R
C9 C 1.0672(5) 0.8315(3) 0.1482(3) 0.0464(8) Uani 1 1 d .
H9 H 0.9683 0.8035 0.2166 0.056 Uiso 1 1 calc R
C16 C 0.6624(5) 0.6861(5) 0.4102(4) 0.0612(11) Uani 1 1 d .
H16 H 0.7550 0.6731 0.4371 0.073 Uiso 1 1 calc R
C18 C 0.4759(4) 0.6658(4) 0.3355(4) 0.0479(9) Uani 1 1 d .
H18 H 0.4178 0.6347 0.3016 0.058 Uiso 1 1 calc R
C12 C 0.9781(7) 0.8299(5) -0.0338(5) 0.0714(13) Uani 1 1 d .
H12A H 1.0166 0.8722 -0.1303 0.086 Uiso 1 1 calc R
H12B H 0.8710 0.8676 -0.0004 0.086 Uiso 1 1 calc R
C14 C 0.7905(6) 0.5340(4) 0.1908(5) 0.0685(13) Uani 1 1 d .
H14A H 0.8598 0.4628 0.1754 0.082 Uiso 1 1 calc R
H14B H 0.7095 0.5541 0.1450 0.082 Uiso 1 1 calc R
C10 C 1.3135(5) 0.8943(4) 0.0397(4) 0.0577(11) Uani 1 1 d .
H10 H 1.4197 0.9186 0.0200 0.069 Uiso 1 1 calc R
C17 C 0.5505(5) 0.7811(4) 0.4084(4) 0.0575(10) Uani 1 1 d .
H17 H 0.5516 0.8462 0.4353 0.069 Uiso 1 1 calc R
C11 C 1.2522(6) 0.8913(4) -0.0489(4) 0.0605(12) Uani 1 1 d .
H11 H 1.3066 0.9122 -0.1397 0.073 Uiso 1 1 calc R
C13 C 0.9592(6) 0.6952(5) 0.0018(4) 0.0652(12) Uani 1 1 d .
H13A H 0.8895 0.6855 -0.0426 0.078 Uiso 1 1 calc R
H13B H 1.0662 0.6549 -0.0262 0.078 Uiso 1 1 calc R
C15 C 0.7047(6) 0.4999(4) 0.3377(5) 0.0653(12) Uani 1 1 d .
H15A H 0.6286 0.4324 0.3713 0.078 Uiso 1 1 calc R
H15B H 0.7858 0.4689 0.3843 0.078 Uiso 1 1 calc R
Cd1 Cd 1.19400(3) 0.882933(19) 0.34873(2) 0.03578(10) Uani 1 1 d .
N1 N 0.4332(4) 0.7688(3) 0.3609(3) 0.0460(7) Uani 1 1 d .
N2 N 0.6136(4) 0.6104(3) 0.3642(3) 0.0494(8) Uani 1 1 d .
N3 N 1.1964(4) 0.8561(3) 0.1649(3) 0.0452(7) Uani 1 1 d .
N4 N 1.0937(5) 0.8514(3) 0.0199(3) 0.0536(8) Uani 1 1 d .
O1 O 0.9927(3) 0.6985(3) 0.4736(3) 0.0573(7) Uani 1 1 d .
O2 O 1.0506(3) 0.7921(2) 0.5824(2) 0.0453(6) Uani 1 1 d .
O3 O 0.7264(4) 0.9391(2) 0.6090(3) 0.0617(8) Uani 1 1 d .
O4 O 0.7085(4) 0.9103(3) 0.8108(3) 0.0650(8) Uani 1 1 d .
O6 O 0.9381(3) 1.0037(3) 0.3558(3) 0.0484(6) Uani 1 1 d D
H6A H 0.882(10) 0.947(6) 0.428(5) 0.20(4) Uiso 1 1 d D
H6B H 0.918(13) 1.067(6) 0.380(10) 0.22(5) Uiso 1 1 d D

loop_
_atom_site_aniso_label
_atom_site_aniso_U_11
_atom_site_aniso_U_22
_atom_site_aniso_U_33
_atom_site_aniso_U_23
_atom_site_aniso_U_13
_atom_site_aniso_U_12
C2 0.0280(13) 0.0264(14) 0.0275(14) -0.0029(11) -0.0025(12) -0.0087(11)
C5 0.0301(13) 0.0241(14) 0.0269(14) -0.0012(11) -0.0042(12) -0.0096(11)
C1 0.0298(14) 0.0251(15) 0.0339(16) -0.0018(11) -0.0005(13) -0.0035(11)
C8 0.0315(14) 0.0272(16) 0.0436(18) -0.0068(13) 0.0093(14) -0.0095(12)
C4 0.0332(14) 0.0276(15) 0.0348(16) -0.0081(12) 0.0021(13) -0.0065(12)
C3 0.0291(13) 0.0192(13) 0.0331(15) -0.0029(11) -0.0022(12) -0.0084(10)
C7 0.0384(16) 0.0311(16) 0.0343(16) -0.0093(12) 0.0023(14) -0.0075(12)
O5 0.075(2) 0.082(2) 0.0477(17) -0.0144(15) -0.0151(15) -0.0216(17)
C6 0.0434(16) 0.0196(14) 0.0369(17) -0.0058(12) 0.0008(14) -0.0087(12)
C9 0.055(2) 0.0403(19) 0.0313(17) -0.0102(13) -0.0023(16) -0.0055(15)
C16 0.043(2) 0.079(3) 0.060(3) -0.022(2) -0.0171(19) -0.0088(19)
C18 0.0403(17) 0.048(2) 0.053(2) -0.0193(17) -0.0128(16) 0.0005(15)
C12 0.097(4) 0.064(3) 0.054(3) -0.015(2) -0.038(3) 0.006(3)
C14 0.067(3) 0.050(3) 0.081(3) -0.031(2) -0.009(2) 0.004(2)
C10 0.062(2) 0.035(2) 0.056(2) -0.0188(17) 0.010(2) -0.0135(17)
C17 0.055(2) 0.054(2) 0.066(3) -0.029(2) -0.009(2) -0.0115(18)
C11 0.086(3) 0.034(2) 0.0362(19) -0.0101(15) 0.007(2) -0.0084(19)
C13 0.075(3) 0.077(3) 0.048(2) -0.029(2) -0.019(2) -0.003(2)
C15 0.057(2) 0.053(3) 0.067(3) -0.020(2) -0.007(2) 0.0131(19)
Cd1 0.03542(14) 0.02260(14) 0.03460(15) -0.00609(9) 0.00188(10) -0.00632(8)
N1 0.0426(15) 0.0335(15) 0.0557(19) -0.0166(13) -0.0111(14) 0.0022(12)
N2 0.0422(15) 0.0401(17) 0.0515(18) -0.0103(13) -0.0109(14) 0.0055(12)
N3 0.0548(17) 0.0336(15) 0.0377(15) -0.0138(12) 0.0002(14) -0.0108(13)
N4 0.075(2) 0.0395(17) 0.0365(16) -0.0093(12) -0.0147(16) 0.0024(15)
O1 0.0562(16) 0.0713(19) 0.0330(13) -0.0180(12) 0.0072(12) -0.0262(14)
O2 0.0369(11) 0.0347(13) 0.0492(14) -0.0105(10) 0.0020(11) -0.0134(9)
O3 0.0679(17) 0.0265(13) 0.0480(15) 0.0049(11) 0.0036(14) 0.0042(11)
O4 0.081(2) 0.0325(14) 0.0716(19) -0.0187(13) -0.0086(16) -0.0160(14)
O6 0.0523(15) 0.0459(15) 0.0372(13) -0.0128(11) -0.0061(12) -0.0046(12)

loop_
_atom_type_symbol
_atom_type_description
_atom_type_scat_dispersion_real
_atom_type_scat_dispersion_imag
_atom_type_scat_source
C C 0.0033 0.0016 'International Tables Vol C Tables 4.2.6.8 and 6.1.1.4'
H H 0.0000 0.0000 'International Tables Vol C Tables 4.2.6.8 and 6.1.1.4'
O O 0.0106 0.0060 'International Tables Vol C Tables 4.2.6.8 and 6.1.1.4'
N N 0.0061 0.0033 'International Tables Vol C Tables 4.2.6.8 and 6.1.1.4'
Cd Cd -0.8075 1.2024 'International Tables Vol C Tables 4.2.6.8 and 6.1.1.4'

loop_
_geom_angle_atom_site_label_1
_geom_angle_atom_site_label_2
_geom_angle_atom_site_label_3
_geom_angle
_geom_angle_site_symmetry_1
_geom_angle_site_symmetry_3
C7 C2 C3 118.5(3) . .
C7 C2 C1 120.2(3) . .
C3 C2 C1 121.2(3) . .
C4 C5 C6 117.4(2) . .
C4 C5 C5 121.8(3) . 2_667
C6 C5 C5 120.8(3) . 2_667
O1 C1 O2 123.4(3) . .
O1 C1 C2 118.8(3) . .
O2 C1 C2 117.7(3) . .
O3 C8 O4 123.0(3) . .
O3 C8 C3 119.1(3) . .
O4 C8 C3 117.9(3) . .
C5 C4 C3 122.7(3) . .
C4 C3 C2 119.3(3) . .
C4 C3 C8 117.5(3) . .
C2 C3 C8 123.2(2) . .
C2 C7 C6 122.1(3) . .
C14 O5 C13 116.9(4) . .
C7 C6 C5 119.9(3) . .
N3 C9 N4 111.9(3) . .
C17 C16 N2 106.4(4) . .
N1 C18 N2 111.8(4) . .
N4 C12 C13 112.9(4) . .
O5 C14 C15 108.5(4) . .
C11 C10 N3 110.0(4) . .
C16 C17 N1 109.9(4) . .
C10 C11 N4 106.6(3) . .
O5 C13 C12 108.2(4) . .
N2 C15 C14 110.8(4) . .
N1 Cd1 N3 94.59(12) 1_655 .
N1 Cd1 O2 95.13(11) 1_655 .
N3 Cd1 O2 135.63(10) . .
N1 Cd1 O6 174.64(10) 1_655 .
N3 Cd1 O6 90.70(11) . .
O2 Cd1 O6 80.46(9) . .
N1 Cd1 O4 102.42(12) 1_655 2_776
N3 Cd1 O4 83.20(11) . 2_776
O2 Cd1 O4 135.92(10) . 2_776
O6 Cd1 O4 79.01(11) . 2_776
N1 Cd1 O3 93.62(11) 1_655 2_776
N3 Cd1 O3 135.10(9) . 2_776
O2 Cd1 O3 87.22(9) . 2_776
O6 Cd1 O3 83.18(10) . 2_776
O4 Cd1 O3 51.94(10) 2_776 2_776
N1 Cd1 O1 98.84(11) 1_655 .
N3 Cd1 O1 83.36(10) . .
O2 Cd1 O1 52.38(9) . .
O6 Cd1 O1 80.92(11) . .
O4 Cd1 O1 155.63(12) 2_776 .
O3 Cd1 O1 138.42(8) 2_776 .
C18 N1 C17 105.7(3) . .
C18 N1 Cd1 124.3(3) . 1_455
C17 N1 Cd1 129.6(3) . 1_455
C18 N2 C16 106.3(3) . .
C18 N2 C15 126.6(4) . .
C16 N2 C15 126.7(4) . .
C9 N3 C10 105.1(3) . .
C9 N3 Cd1 124.6(2) . .
C10 N3 Cd1 128.2(3) . .
C9 N4 C11 106.4(4) . .
C9 N4 C12 126.7(4) . .
C11 N4 C12 126.9(4) . .
C1 O1 Cd1 87.0(2) . .
C1 O2 Cd1 95.2(2) . .
C8 O3 Cd1 88.0(2) . 2_776
C8 O4 Cd1 95.0(2) . 2_776

loop_
_geom_bond_atom_site_label_1
_geom_bond_atom_site_label_2
_geom_bond_distance
_geom_bond_site_symmetry_2
C2 C7 1.376(4) .
C2 C3 1.403(4) .
C2 C1 1.521(4) .
C5 C4 1.385(4) .
C5 C6 1.409(4) .
C5 C5 1.501(5) 2_667
C1 O1 1.233(4) .
C1 O2 1.261(4) .
C8 O3 1.234(4) .
C8 O4 1.244(5) .
C8 C3 1.508(4) .
C4 C3 1.395(4) .
C7 C6 1.394(4) .
O5 C14 1.375(6) .
O5 C13 1.424(5) .
C9 N3 1.300(5) .
C9 N4 1.348(5) .
C16 C17 1.330(6) .
C16 N2 1.385(6) .
C18 N1 1.304(5) .
C18 N2 1.337(5) .
C12 N4 1.458(6) .
C12 C13 1.460(7) .
C14 C15 1.501(6) .
C10 C11 1.333(7) .
C10 N3 1.379(5) .
C17 N1 1.372(6) .
C11 N4 1.366(6) .
C15 N2 1.465(5) .
Cd1 N1 2.271(3) 1_655
Cd1 N3 2.276(3) .
Cd1 O2 2.384(3) .
Cd1 O6 2.398(3) .
Cd1 O4 2.404(3) 2_776
Cd1 O3 2.558(3) 2_776
Cd1 O1 2.574(3) .
N1 Cd1 2.270(3) 1_455
O3 Cd1 2.558(3) 2_776
O4 Cd1 2.403(3) 2_776

loop_
_geom_torsion_atom_site_label_1
_geom_torsion_atom_site_label_2
_geom_torsion_atom_site_label_3
_geom_torsion_atom_site_label_4
_geom_torsion
_geom_torsion_site_symmetry_1
_geom_torsion_site_symmetry_4
C7 C2 C1 O1 47.5(5) . .
C3 C2 C1 O1 -135.8(3) . .
C7 C2 C1 O2 -129.2(3) . .
C3 C2 C1 O2 47.5(4) . .
C6 C5 C4 C3 -0.3(5) . .
C5 C5 C4 C3 179.2(4) 2_667 .
C5 C4 C3 C2 -0.8(5) . .
C5 C4 C3 C8 179.8(3) . .
C7 C2 C3 C4 2.0(5) . .
C1 C2 C3 C4 -174.7(3) . .
C7 C2 C3 C8 -178.6(3) . .
C1 C2 C3 C8 4.6(5) . .
O3 C8 C3 C4 -132.5(4) . .
O4 C8 C3 C4 47.8(5) . .
O3 C8 C3 C2 48.1(5) . .
O4 C8 C3 C2 -131.5(4) . .
C3 C2 C7 C6 -2.2(5) . .
C1 C2 C7 C6 174.6(3) . .
C2 C7 C6 C5 1.1(6) . .
C4 C5 C6 C7 0.2(5) . .
C5 C5 C6 C7 -179.3(4) 2_667 .
C13 O5 C14 C15 -171.6(4) . .
N2 C16 C17 N1 -0.8(5) . .
N3 C10 C11 N4 0.3(5) . .
C14 O5 C13 C12 151.0(4) . .
N4 C12 C13 O5 65.0(5) . .
O5 C14 C15 N2 53.5(5) . .
N2 C18 N1 C17 0.2(4) . .
N2 C18 N1 Cd1 -173.3(2) . 1_455
C16 C17 N1 C18 0.4(5) . .
C16 C17 N1 Cd1 173.4(3) . 1_455
N1 C18 N2 C16 -0.7(4) . .
N1 C18 N2 C15 -174.4(4) . .
C17 C16 N2 C18 0.9(4) . .
C17 C16 N2 C15 174.6(4) . .
C14 C15 N2 C18 70.7(5) . .
C14 C15 N2 C16 -101.8(5) . .
N4 C9 N3 C10 0.0(4) . .
N4 C9 N3 Cd1 164.6(2) . .
C11 C10 N3 C9 -0.2(4) . .
C11 C10 N3 Cd1 -164.0(3) . .
N1 Cd1 N3 C9 138.0(3) 1_655 .
O2 Cd1 N3 C9 35.8(4) . .
O6 Cd1 N3 C9 -41.2(3) . .
O4 Cd1 N3 C9 -120.0(3) 2_776 .
O3 Cd1 N3 C9 -122.2(3) 2_776 .
O1 Cd1 N3 C9 39.6(3) . .
N1 Cd1 N3 C10 -61.2(3) 1_655 .
O2 Cd1 N3 C10 -163.3(3) . .
O6 Cd1 N3 C10 119.7(3) . .
O4 Cd1 N3 C10 40.8(3) 2_776 .
O3 Cd1 N3 C10 38.6(4) 2_776 .
O1 Cd1 N3 C10 -159.6(3) . .
N3 C9 N4 C11 0.2(4) . .
N3 C9 N4 C12 178.0(4) . .
C10 C11 N4 C9 -0.3(4) . .
C10 C11 N4 C12 -178.1(4) . .
C13 C12 N4 C9 -73.5(6) . .
C13 C12 N4 C11 103.9(5) . .
O2 C1 O1 Cd1 -14.2(3) . .
C2 C1 O1 Cd1 169.3(3) . .
N1 Cd1 O1 C1 97.5(2) 1_655 .
N3 Cd1 O1 C1 -168.8(2) . .
O2 Cd1 O1 C1 7.86(19) . .
O6 Cd1 O1 C1 -77.0(2) . .
O4 Cd1 O1 C1 -111.9(3) 2_776 .
O3 Cd1 O1 C1 -8.2(3) 2_776 .
O1 C1 O2 Cd1 15.4(4) . .
C2 C1 O2 Cd1 -168.1(2) . .
N1 Cd1 O2 C1 -104.9(2) 1_655 .
N3 Cd1 O2 C1 -3.0(3) . .
O6 Cd1 O2 C1 78.1(2) . .
O4 Cd1 O2 C1 141.3(2) 2_776 .
O3 Cd1 O2 C1 161.69(19) 2_776 .
O1 Cd1 O2 C1 -7.71(18) . .
O4 C8 O3 Cd1 14.5(4) . 2_776
C3 C8 O3 Cd1 -165.2(3) . 2_776
O3 C8 O4 Cd1 -15.5(4) . 2_776
C3 C8 O4 Cd1 164.2(2) . 2_776
